data_1507615
loop_
_publ_author_name
'Kobayakawa, Yu'
'Mori, Yusuke'
'Okajima, Hideki'
'Terada, Yasuhiko'
'Nakada, Masahisa'

_publ_section_title
;
 Asymmetric and Highly Stereoselective Synthesis of the DEF-Ring Moiety of
 (-)-FR182877 and Its Derivative Inducing Mitotic Arrest.
;
_journal_issue 8
_journal_name_full 'Organic letters'
_journal_page_first 2086
_journal_page_last 2089
_journal_paper_doi 10.1021/ol300615w
_journal_volume 14
_journal_year 2012
_chemical_formula_moiety 'C12 H18 O4'
_chemical_formula_sum 'C12 H18 O4'
_chemical_formula_weight 226.27
_space_group_IT_number 19
_symmetry_cell_setting orthorhombic
_symmetry_Int_Tables_number 19
_symmetry_space_group_name_Hall 'P 2ac 2ab'
_symmetry_space_group_name_H-M 'P 21 21 21'
_atom_sites_solution_hydrogens geom
_atom_sites_solution_primary direct
_atom_sites_solution_secondary difmap
_cell_angle_alpha 90.0000
_cell_angle_beta 90.0000
_cell_angle_gamma 90.0000
_cell_formula_units_Z 4
_cell_length_a 7.3341(3)
_cell_length_b 10.3949(4)
_cell_length_c 14.8921(8)
_cell_measurement_reflns_used 15939
_cell_measurement_temperature 173
_cell_measurement_theta_max 27.48
_cell_measurement_theta_min 3.10
_cell_volume 1135.33(9)
_computing_cell_refinement 'RAPID AUTO'
_computing_data_collection 'RAPID AUTO (Rigaku, ????)'
_computing_data_reduction 'RAPID AUTO'
_computing_molecular_graphics 'CrystalStructure 4.0'
_computing_publication_material 'CrystalStructure 4.0 (Rigaku, 2010)'
_computing_structure_refinement 'SHELXL97 (Sheldrick, 2008)'
_computing_structure_solution 'Superflip (Palatinus, et al., 2007)'
_diffrn_ambient_temperature 173
_diffrn_detector_area_resol_mean 10.000
_diffrn_measured_fraction_theta_full 0.999
_diffrn_measured_fraction_theta_max 0.999
_diffrn_measurement_device_type 'Rigaku R-AXIS RAPID'
_diffrn_measurement_method \w
_diffrn_radiation_type 'Mo K\a'
_diffrn_radiation_wavelength 0.71075
_diffrn_reflns_av_R_equivalents 0.0298
_diffrn_reflns_limit_h_max 9
_diffrn_reflns_limit_h_min -9
_diffrn_reflns_limit_k_max 13
_diffrn_reflns_limit_k_min -13
_diffrn_reflns_limit_l_max 19
_diffrn_reflns_limit_l_min -19
_diffrn_reflns_number 18463
_diffrn_reflns_theta_full 27.47
_diffrn_reflns_theta_max 27.47
_diffrn_standards_number 0
_exptl_absorpt_coefficient_mu 0.098
_exptl_absorpt_correction_T_max 0.976
_exptl_absorpt_correction_T_min 0.968
_exptl_absorpt_correction_type numerical
_exptl_absorpt_process_details 'NUMABS (Rigaku, 1999)'
_exptl_crystal_colour colorless
_exptl_crystal_density_diffrn 1.324
_exptl_crystal_density_method 'not measured'
_exptl_crystal_description prism
_exptl_crystal_F_000 488.00
_exptl_crystal_size_max 0.600
_exptl_crystal_size_mid 0.570
_exptl_crystal_size_min 0.250
_refine_diff_density_max 0.300
_refine_diff_density_min -0.150
_refine_ls_extinction_method none
_refine_ls_goodness_of_fit_ref 0.871
_refine_ls_hydrogen_treatment constr
_refine_ls_number_parameters 217
_refine_ls_number_reflns 2618
_refine_ls_number_restraints 0
_refine_ls_R_factor_gt 0.0359
_refine_ls_shift/su_max 0.007
_refine_ls_structure_factor_coef Fsqd
_refine_ls_weighting_details 'w = 1/[\s^2^(Fo^2^)+(0.1000P)^2^+0.0000P] where P=(Fo^2^+2Fc^2^)/3'
_refine_ls_weighting_scheme calc
_refine_ls_wR_factor_ref 0.1030
_reflns_number_gt 2412
_reflns_number_total 2618
_reflns_threshold_expression F^2^>2.0\s(F^2^)
_cod_data_source_file ol300615w_si_002.cif
_cod_data_source_block Kobayakawa-hydrate
_cod_database_code 1507615

loop_
_symmetry_equiv_pos_site_id
_symmetry_equiv_pos_as_xyz
1 +X,+Y,+Z
2 1/2+X,1/2-Y,-Z
3 -X,1/2+Y,1/2-Z
4 1/2-X,-Y,1/2+Z

loop_
_atom_site_label
_atom_site_type_symbol
_atom_site_fract_x
_atom_site_fract_y
_atom_site_fract_z
_atom_site_U_iso_or_equiv
_atom_site_adp_type
_atom_site_occupancy
_atom_site_symmetry_multiplicity
_atom_site_calc_flag
_atom_site_refinement_flags
O1 O 0.89911(12) -0.06477(9) 0.83232(6) 0.0239(2) Uani 1.0 4 d .
O2 O 0.89433(16) 0.22799(10) 0.97127(6) 0.0300(3) Uani 1.0 4 d .
O3 O 1.18973(13) -0.00502(10) 0.80018(7) 0.0307(3) Uani 1.0 4 d .
O4 O 0.83840(17) 0.36459(10) 0.86367(7) 0.0367(3) Uani 1.0 4 d .
C5 C 0.89127(19) 0.25810(13) 0.88380(9) 0.0258(3) Uani 1.0 4 d .
C6 C 0.97043(18) 0.16613(12) 0.81451(8) 0.0238(3) Uani 1.0 4 d .
C7 C 0.70983(17) -0.02547(12) 0.82203(9) 0.0244(3) Uani 1.0 4 d .
C8 C 0.63464(19) 0.04258(15) 0.90663(10) 0.0280(3) Uani 1.0 4 d .
C9 C 1.0828(2) 0.03689(13) 0.94682(9) 0.0270(3) Uani 1.0 4 d .
C10 C 1.03280(16) 0.03230(12) 0.84782(9) 0.0233(3) Uani 1.0 4 d .
C11 C 0.9234(2) 0.09428(14) 0.99884(9) 0.0291(3) Uani 1.0 4 d .
C12 C 0.8557(3) 0.15300(14) 0.72901(9) 0.0306(3) Uani 1.0 4 d .
C13 C 1.1401(3) -0.09339(16) 0.98469(13) 0.0371(4) Uani 1.0 4 d .
C14 C 0.7409(2) 0.02355(16) 0.99404(10) 0.0321(3) Uani 1.0 4 d .
C15 C 0.61080(19) -0.15266(15) 0.80842(13) 0.0359(4) Uani 1.0 4 d .
C16 C 0.6929(2) 0.06094(15) 0.73944(10) 0.0321(4) Uani 1.0 4 d .
H3 H 1.1542 -0.0460 0.7495 0.0566 Uiso 1.0 4 calc R
H6 H 1.0865 0.2087 0.8006 0.0275 Uiso 1.0 4 calc R
H8A H 0.5125 0.0093 0.9149 0.0483 Uiso 1.0 4 calc R
H8B H 0.6233 0.1345 0.8976 0.0326 Uiso 1.0 4 calc R
H9 H 1.1768 0.0936 0.9510 0.0294 Uiso 1.0 4 calc R
H11 H 0.9620 0.1053 1.0635 0.0310 Uiso 1.0 4 calc R
H12A H 0.8166 0.2399 0.7082 0.0391 Uiso 1.0 4 calc R
H12B H 0.9387 0.1169 0.6820 0.0432 Uiso 1.0 4 calc R
H13A H 1.0486 -0.1545 0.9777 0.0390 Uiso 1.0 4 calc R
H13B H 1.1708 -0.0848 1.0456 0.0651 Uiso 1.0 4 calc R
H13C H 1.2553 -0.1294 0.9499 0.0519 Uiso 1.0 4 calc R
H14A H 0.6588 0.0543 1.0456 0.0264 Uiso 1.0 4 calc R
H14B H 0.7646 -0.0662 1.0036 0.0360 Uiso 1.0 4 calc R
H15A H 0.4808 -0.1338 0.7947 0.0420 Uiso 1.0 4 calc R
H15B H 0.6310 -0.2067 0.8618 0.0528 Uiso 1.0 4 calc R
H15C H 0.6658 -0.1974 0.7553 0.0408 Uiso 1.0 4 calc R
H16A H 0.6775 0.0037 0.6875 0.0458 Uiso 1.0 4 calc R
H16B H 0.5759 0.1049 0.7436 0.0392 Uiso 1.0 4 calc R

loop_
_atom_site_aniso_label
_atom_site_aniso_U_11
_atom_site_aniso_U_22
_atom_site_aniso_U_33
_atom_site_aniso_U_12
_atom_site_aniso_U_13
_atom_site_aniso_U_23
O1 0.0168(5) 0.0208(4) 0.0340(5) -0.0004(4) -0.0011(4) -0.0033(4)
O2 0.0396(6) 0.0258(5) 0.0244(5) 0.0007(5) 0.0030(5) -0.0034(4)
O3 0.0189(4) 0.0346(6) 0.0386(6) -0.0011(4) 0.0046(4) -0.0116(5)
O4 0.0510(7) 0.0227(5) 0.0364(6) 0.0058(5) 0.0063(5) -0.0010(4)
C5 0.0289(7) 0.0230(6) 0.0254(6) -0.0018(6) 0.0031(6) -0.0022(5)
C6 0.0257(6) 0.0218(6) 0.0239(6) -0.0033(5) 0.0047(5) -0.0012(5)
C7 0.0181(6) 0.0240(6) 0.0309(7) 0.0014(5) -0.0004(5) -0.0021(5)
C8 0.0220(6) 0.0292(8) 0.0329(7) 0.0009(6) 0.0058(5) -0.0014(6)
C9 0.0260(7) 0.0254(7) 0.0295(7) -0.0024(6) -0.0041(6) -0.0012(5)
C10 0.0180(6) 0.0227(6) 0.0293(7) -0.0008(5) 0.0022(5) -0.0034(5)
C11 0.0364(8) 0.0284(7) 0.0224(6) -0.0003(6) 0.0001(6) -0.0001(5)
C12 0.0415(8) 0.0276(7) 0.0228(7) -0.0000(6) -0.0002(6) 0.0014(6)
C13 0.0377(8) 0.0305(8) 0.0432(9) 0.0030(7) -0.0100(7) 0.0032(7)
C14 0.0338(7) 0.0346(8) 0.0279(7) -0.0010(7) 0.0077(6) 0.0032(6)
C15 0.0218(7) 0.0288(7) 0.0571(10) -0.0033(6) -0.0013(7) -0.0094(7)
C16 0.0295(7) 0.0356(8) 0.0312(7) 0.0008(7) -0.0074(6) -0.0024(6)

loop_
_atom_type_symbol
_atom_type_description
_atom_type_scat_dispersion_real
_atom_type_scat_dispersion_imag
_atom_type_scat_source
C C 0.0033 0.0016
;
International Tables for Crystallography
(1992, Vol. C, Tables 4.2.6.8 and 6.1.1.4)
;
H H 0.0000 0.0000
;
International Tables for Crystallography
(1992, Vol. C, Table 6.1.1.4)
;
O O 0.0106 0.0060
;
International Tables for Crystallography
(1992, Vol. C, Tables 4.2.6.8 and 6.1.1.4)
;

loop_
_geom_angle_atom_site_label_1
_geom_angle_atom_site_label_2
_geom_angle_atom_site_label_3
_geom_angle
_geom_angle_publ_flag
C7 O1 C10 118.32(10) yes
C5 O2 C11 119.77(11) yes
O2 C5 O4 117.37(13) yes
O2 C5 C6 120.40(12) yes
O4 C5 C6 121.92(12) yes
C5 C6 C10 117.42(11) yes
C5 C6 C12 114.20(12) yes
C10 C6 C12 110.42(11) yes
O1 C7 C8 112.51(11) yes
O1 C7 C15 103.03(10) yes
O1 C7 C16 109.12(11) yes
C8 C7 C15 109.61(12) yes
C8 C7 C16 110.96(12) yes
C15 C7 C16 111.38(13) yes
C7 C8 C14 116.89(12) yes
C10 C9 C11 108.70(12) yes
C10 C9 C13 113.39(12) yes
C11 C9 C13 111.77(13) yes
O1 C10 O3 106.61(10) yes
O1 C10 C6 112.42(10) yes
O1 C10 C9 110.19(11) yes
O3 C10 C6 109.17(11) yes
O3 C10 C9 107.49(11) yes
C6 C10 C9 110.75(11) yes
O2 C11 C9 109.92(12) yes
O2 C11 C14 108.39(12) yes
C9 C11 C14 117.35(12) yes
C6 C12 C16 113.45(12) yes
C8 C14 C11 115.06(13) yes
C7 C16 C12 112.57(12) yes
C10 O3 H3 108.370 no
C5 C6 H6 100.985 no
C10 C6 H6 102.486 no
C12 C6 H6 109.991 no
C7 C8 H8A 105.706 no
C7 C8 H8B 111.609 no
C14 C8 H8A 108.445 no
C14 C8 H8B 106.864 no
H8A C8 H8B 106.885 no
C10 C9 H9 105.631 no
C11 C9 H9 107.034 no
C13 C9 H9 109.949 no
O2 C11 H11 101.569 no
C9 C11 H11 108.315 no
C14 C11 H11 110.135 no
C6 C12 H12A 109.625 no
C6 C12 H12B 106.319 no
C16 C12 H12A 111.819 no
C16 C12 H12B 108.012 no
H12A C12 H12B 107.271 no
C9 C13 H13A 111.474 no
C9 C13 H13B 109.815 no
C9 C13 H13C 110.687 no
H13A C13 H13B 110.225 no
H13A C13 H13C 106.230 no
H13B C13 H13C 108.310 no
C8 C14 H14A 107.267 no
C8 C14 H14B 110.176 no
C11 C14 H14A 109.201 no
C11 C14 H14B 107.561 no
H14A C14 H14B 107.321 no
C7 C15 H15A 108.268 no
C7 C15 H15B 108.410 no
C7 C15 H15C 108.419 no
H15A C15 H15B 115.013 no
H15A C15 H15C 108.332 no
H15B C15 H15C 108.233 no
C7 C16 H16A 106.685 no
C7 C16 H16B 107.281 no
C12 C16 H16A 112.729 no
C12 C16 H16B 113.460 no
H16A C16 H16B 103.456 no

loop_
_geom_bond_atom_site_label_1
_geom_bond_atom_site_label_2
_geom_bond_distance
_geom_bond_publ_flag
O1 C7 1.4551(16) yes
O1 C10 1.4258(16) yes
O2 C5 1.3399(17) yes
O2 C11 1.4649(18) yes
O3 C10 1.4066(16) yes
O4 C5 1.2106(18) yes
C5 C6 1.5218(19) yes
C6 C10 1.5462(18) yes
C6 C12 1.5324(19) yes
C7 C8 1.547(2) yes
C7 C15 1.522(2) yes
C7 C16 1.528(2) yes
C8 C14 1.530(2) yes
C9 C10 1.5199(19) yes
C9 C11 1.524(2) yes
C9 C13 1.526(3) yes
C11 C14 1.529(3) yes
C12 C16 1.538(3) yes
O3 H3 0.905 no
C6 H6 0.981 no
C8 H8A 0.968 no
C8 H8B 0.968 no
C9 H9 0.909 no
C11 H11 1.011 no
C12 H12A 0.997 no
C12 H12B 1.001 no
C13 H13A 0.930 no
C13 H13B 0.938 no
C13 H13C 1.059 no
C14 H14A 1.027 no
C14 H14B 0.960 no
C15 H15A 0.994 no
C15 H15B 0.985 no
C15 H15C 1.003 no
C16 H16A 0.983 no
C16 H16B 0.974 no

loop_
_geom_contact_atom_site_label_1
_geom_contact_atom_site_label_2
_geom_contact_distance
_geom_contact_publ_flag
_geom_contact_site_symmetry_2
O1 C5 3.4431(17) no .
O1 C11 2.9858(17) no .
O1 C12 2.7555(17) no .
O1 C13 2.892(2) no .
O1 C14 2.8265(18) no .
O2 C8 2.8755(19) no .
O2 C10 2.9239(17) no .
O3 C7 3.5410(16) no .
O3 C12 3.1343(19) no .
O3 C13 2.920(3) no .
O4 C11 3.5123(18) no .
O4 C12 2.9791(18) no .
C5 C7 3.3624(19) no .
C5 C8 2.946(2) no .
C5 C9 2.853(2) no .
C5 C14 3.139(2) no .
C5 C16 3.307(2) no .
C6 C7 2.7626(18) no .
C6 C8 3.098(2) no .
C6 C11 2.8656(18) no .
C6 C14 3.490(2) no .
C7 C9 3.370(2) no .
C7 C11 3.307(2) no .
C8 C9 3.341(2) no .
C8 C10 3.0505(19) no .
C8 C12 3.308(2) no .
C10 C14 3.055(2) no .
C10 C16 2.985(2) no .
C13 C14 3.173(3) no .
C14 C15 3.451(3) no .
O1 O4 3.5727(15) no 3_746
O1 C12 3.5602(18) no 3_746
O2 C8 3.4785(19) no 2_557
O2 C9 3.5613(18) no 2_457
O3 O4 2.7989(15) no 3_746
O3 C12 3.5968(18) no 3_746
O3 C15 3.4507(18) no 1_655
O4 O1 3.5727(15) no 3_756
O4 O3 2.7989(15) no 3_756
O4 C9 3.5396(18) no 2_457
O4 C13 3.588(2) no 2_457
C8 O2 3.4785(19) no 2_457
C9 O2 3.5613(18) no 2_557
C9 O4 3.5396(18) no 2_557
C12 O1 3.5602(18) no 3_756
C12 O3 3.5968(18) no 3_756
C13 O4 3.588(2) no 2_557
C15 O3 3.4507(18) no 1_455
O1 H3 2.2495 no .
O1 H6 3.1923 no .
O1 H8A 3.1853 no .
O1 H8B 3.0538 no .
O1 H9 3.1591 no .
O1 H12B 2.9432 no .
O1 H13A 2.6001 no .
O1 H13C 3.2164 no .
O1 H14B 2.7355 no .
O1 H15A 3.2000 no .
O1 H15B 2.4971 no .
O1 H15C 2.4789 no .
O1 H16A 2.7932 no .
O1 H16B 3.2370 no .
O2 H6 2.9126 no .
O2 H8B 2.4703 no .
O2 H9 2.5167 no .
O2 H14A 2.7327 no .
O2 H14B 3.2385 no .
O3 H6 2.3467 no .
O3 H9 2.4706 no .
O3 H12B 2.8452 no .
O3 H13A 3.2366 no .
O3 H13C 2.6227 no .
O4 H6 2.6114 no .
O4 H8B 2.9097 no .
O4 H12A 2.6587 no .
C5 H8B 2.3574 no .
C5 H9 2.8826 no .
C5 H11 3.1554 no .
C5 H12A 2.6788 no .
C5 H12B 3.3630 no .
C5 H16B 3.4997 no .
C6 H3 2.7599 no .
C6 H8B 2.8497 no .
C6 H9 2.6438 no .
C6 H16A 3.3239 no .
C6 H16B 3.1455 no .
C7 H3 3.4403 no .
C7 H12A 3.3309 no .
C7 H12B 3.0588 no .
C7 H14A 3.4511 no .
C7 H14B 2.7669 no .
C8 H11 3.4132 no .
C8 H15A 2.7228 no .
C8 H15B 2.6754 no .
C8 H15C 3.3698 no .
C8 H16A 3.3038 no .
C8 H16B 2.5502 no .
C9 H3 3.1068 no .
C9 H6 2.8156 no .
C9 H8B 3.5950 no .
C9 H14A 3.4445 no .
C9 H14B 2.7034 no .
C10 H8B 3.2707 no .
C10 H11 3.3413 no .
C10 H12A 3.3903 no .
C10 H12B 2.7110 no .
C10 H13A 2.7433 no .
C10 H13B 3.3435 no .
C10 H13C 2.7934 no .
C10 H14B 3.2096 no .
C10 H16A 3.5472 no .
C11 H6 3.3994 no .
C11 H8A 3.3799 no .
C11 H8B 2.7011 no .
C11 H13A 2.7620 no .
C11 H13B 2.6910 no .
C11 H13C 3.4442 no .
C12 H3 3.0277 no .
C12 H8B 3.0402 no .
C13 H3 3.5385 no .
C13 H11 2.7110 no .
C13 H14B 2.7826 no .
C14 H9 3.3406 no .
C14 H13A 2.9287 no .
C14 H13B 3.4348 no .
C14 H15B 3.2020 no .
C15 H8A 2.4230 no .
C15 H8B 3.2678 no .
C15 H14B 3.2456 no .
C15 H16A 2.4748 no .
C15 H16B 2.8580 no .
C16 H3 3.5649 no .
C16 H6 3.3949 no .
C16 H8A 2.9779 no .
C16 H8B 2.5277 no .
C16 H15A 2.6818 no .
C16 H15B 3.3564 no .
C16 H15C 2.7029 no .
H3 H6 2.7991 no .
H3 H9 3.3372 no .
H3 H12B 2.5254 no .
H3 H13C 3.1957 no .
H6 H9 2.6232 no .
H6 H12A 2.4333 no .
H6 H12B 2.2826 no .
H8A H14A 2.2703 no .
H8A H14B 2.4042 no .
H8A H15A 2.3399 no .
H8A H15B 2.5339 no .
H8A H15C 3.3963 no .
H8A H16A 3.5977 no .
H8A H16B 2.7782 no .
H8B H11 3.5176 no .
H8B H12A 3.3413 no .
H8B H14A 2.3707 no .
H8B H14B 2.8144 no .
H8B H15A 3.3488 no .
H8B H15B 3.5860 no .
H8B H16A 3.4346 no .
H8B H16B 2.3399 no .
H9 H11 2.3030 no .
H9 H13A 2.7735 no .
H9 H13B 2.3294 no .
H9 H13C 2.3890 no .
H9 H14B 3.5370 no .
H11 H13A 3.0542 no .
H11 H13B 2.5142 no .
H11 H14A 2.3018 no .
H11 H14B 2.4634 no .
H12A H16A 2.6767 no .
H12A H16B 2.3154 no .
H12B H16A 2.2496 no .
H12B H16B 2.8169 no .
H13A H14B 2.3086 no .
H13A H15B 3.5573 no .
H13B H14B 3.0497 no .
H14B H15B 2.7483 no .
H15A H16A 2.5827 no .
H15A H16B 2.6875 no .
H15B H16A 3.4115 no .
H15C H16A 2.3227 no .
H15C H16B 3.2157 no .
O1 H6 3.0787 no 3_746
O1 H12A 2.9725 no 3_746
O1 H12B 3.5231 no 3_746
O2 H8A 3.3285 no 2_557
O2 H8B 2.9461 no 2_557
O2 H9 2.7066 no 2_457
O2 H14A 2.9909 no 2_557
O3 H8A 2.9235 no 1_655
O3 H12A 2.6553 no 3_746
O3 H15A 2.5212 no 1_655
O3 H15C 3.4685 no 3_756
O3 H16B 3.1683 no 1_655
O4 H3 1.9254 no 3_756
O4 H9 3.0352 no 2_457
O4 H11 2.9821 no 2_457
O4 H12B 3.1643 no 3_756
O4 H13B 2.9290 no 2_457
O4 H14A 2.8388 no 2_557
O4 H15A 3.3229 no 3_656
C5 H3 2.8634 no 3_756
C5 H9 3.3022 no 2_457
C5 H11 3.5415 no 2_457
C5 H14A 2.9594 no 2_557
C6 H3 3.2709 no 3_756
C6 H15C 3.1954 no 3_756
C8 H9 3.4633 no 1_455
C8 H13C 3.3694 no 1_455
C9 H8A 3.2002 no 1_655
C10 H12A 3.3401 no 3_746
C11 H8B 3.5326 no 2_557
C11 H16A 3.0781 no 4_655
C12 H3 3.1460 no 3_756
C12 H13C 3.5889 no 3_756
C12 H14A 3.4811 no 4_654
C12 H14B 3.5856 no 4_654
C12 H15A 3.3358 no 3_656
C13 H8A 3.1110 no 1_655
C13 H12A 3.3697 no 3_746
C13 H15B 3.0902 no 2_547
C14 H12B 3.4202 no 4_655
C14 H16A 2.9555 no 4_655
C15 H6 3.1054 no 3_746
C15 H12A 3.3368 no 3_646
C15 H13B 3.5168 no 2_447
C15 H13C 3.3612 no 1_455
C15 H16B 2.9705 no 3_646
C16 H11 3.3375 no 4_654
C16 H14A 3.3098 no 4_654
C16 H14B 3.5256 no 4_654
C16 H15A 3.4569 no 3_656
H3 O4 1.9254 no 3_746
H3 C5 2.8634 no 3_746
H3 C6 3.2709 no 3_746
H3 C12 3.1460 no 3_746
H3 H6 3.1905 no 3_746
H3 H12A 2.3233 no 3_746
H3 H13B 3.5664 no 4_754
H3 H15A 2.6500 no 1_655
H3 H16B 3.4687 no 1_655
H6 O1 3.0787 no 3_756
H6 C15 3.1054 no 3_756
H6 H3 3.1905 no 3_756
H6 H14A 3.4052 no 2_557
H6 H15B 3.3048 no 3_756
H6 H15C 2.2241 no 3_756
H6 H16A 3.5256 no 3_756
H8A O2 3.3285 no 2_457
H8A O3 2.9235 no 1_455
H8A C9 3.2002 no 1_455
H8A C13 3.1110 no 1_455
H8A H9 2.6681 no 1_455
H8A H13B 3.3201 no 1_455
H8A H13C 2.4311 no 1_455
H8B O2 2.9461 no 2_457
H8B C11 3.5326 no 2_457
H8B H9 3.3966 no 1_455
H8B H11 3.0088 no 2_457
H8B H15C 3.5679 no 3_656
H9 O2 2.7066 no 2_557
H9 O4 3.0352 no 2_557
H9 C5 3.3022 no 2_557
H9 C8 3.4633 no 1_655
H9 H8A 2.6681 no 1_655
H9 H8B 3.3966 no 1_655
H11 O4 2.9821 no 2_557
H11 C5 3.5415 no 2_557
H11 C16 3.3375 no 4_655
H11 H8B 3.0088 no 2_557
H11 H15A 3.4802 no 4_655
H11 H15C 3.1542 no 4_655
H11 H16A 2.3949 no 4_655
H11 H16B 3.4697 no 4_655
H12A O1 2.9725 no 3_756
H12A O3 2.6553 no 3_756
H12A C10 3.3401 no 3_756
H12A C13 3.3697 no 3_756
H12A C15 3.3368 no 3_656
H12A H3 2.3233 no 3_756
H12A H13A 3.1381 no 3_756
H12A H13C 2.7694 no 3_756
H12A H14B 3.5905 no 4_654
H12A H15A 2.5465 no 3_656
H12A H15B 3.4887 no 3_656
H12B O1 3.5231 no 3_756
H12B O4 3.1643 no 3_746
H12B C14 3.4202 no 4_654
H12B H13A 3.3635 no 3_756
H12B H13B 3.5272 no 4_754
H12B H13C 3.5830 no 3_756
H12B H14A 2.7935 no 4_654
H12B H14B 3.0907 no 4_654
H13A H12A 3.1381 no 3_746
H13A H12B 3.3635 no 3_746
H13A H13C 3.2912 no 2_447
H13A H14B 3.3193 no 2_547
H13A H15B 2.8562 no 2_547
H13B O4 2.9290 no 2_557
H13B C15 3.5168 no 2_547
H13B H3 3.5664 no 4_755
H13B H8A 3.3201 no 1_655
H13B H12B 3.5272 no 4_755
H13B H15B 2.5856 no 2_547
H13B H16A 3.4207 no 4_655
H13B H16B 3.4655 no 4_655
H13C C8 3.3694 no 1_655
H13C C12 3.5889 no 3_746
H13C C15 3.3612 no 1_655
H13C H8A 2.4311 no 1_655
H13C H12A 2.7694 no 3_746
H13C H12B 3.5830 no 3_746
H13C H13A 3.2912 no 2_547
H13C H14B 3.2393 no 2_547
H13C H15A 2.8434 no 1_655
H13C H15B 3.1555 no 1_655
H13C H15B 3.4046 no 2_547
H14A O2 2.9909 no 2_457
H14A O4 2.8388 no 2_457
H14A C5 2.9594 no 2_457
H14A C12 3.4811 no 4_655
H14A C16 3.3098 no 4_655
H14A H6 3.4052 no 2_457
H14A H12B 2.7935 no 4_655
H14A H16A 2.5040 no 4_655
H14B C12 3.5856 no 4_655
H14B C16 3.5256 no 4_655
H14B H12A 3.5905 no 4_655
H14B H12B 3.0907 no 4_655
H14B H13A 3.3193 no 2_447
H14B H13C 3.2393 no 2_447
H14B H16A 2.8453 no 4_655
H15A O3 2.5212 no 1_455
H15A O4 3.3229 no 3_646
H15A C12 3.3358 no 3_646
H15A C16 3.4569 no 3_646
H15A H3 2.6500 no 1_455
H15A H11 3.4802 no 4_654
H15A H12A 2.5465 no 3_646
H15A H13C 2.8434 no 1_455
H15A H16B 2.8061 no 3_646
H15B C13 3.0902 no 2_447
H15B H6 3.3048 no 3_746
H15B H12A 3.4887 no 3_646
H15B H13A 2.8562 no 2_447
H15B H13B 2.5856 no 2_447
H15B H13C 3.1555 no 1_455
H15B H13C 3.4046 no 2_447
H15B H16B 2.9328 no 3_646
H15C O3 3.4685 no 3_746
H15C C6 3.1954 no 3_746
H15C H6 2.2241 no 3_746
H15C H8B 3.5679 no 3_646
H15C H11 3.1542 no 4_654
H15C H16B 2.7139 no 3_646
H16A C11 3.0781 no 4_654
H16A C14 2.9555 no 4_654
H16A H6 3.5256 no 3_746
H16A H11 2.3949 no 4_654
H16A H13B 3.4207 no 4_654
H16A H14A 2.5040 no 4_654
H16A H14B 2.8453 no 4_654
H16B O3 3.1683 no 1_455
H16B C15 2.9705 no 3_656
H16B H3 3.4687 no 1_455
H16B H11 3.4697 no 4_654
H16B H13B 3.4655 no 4_654
H16B H15A 2.8061 no 3_656
H16B H15B 2.9328 no 3_656
H16B H15C 2.7139 no 3_656

loop_
_geom_hbond_atom_site_label_D
_geom_hbond_atom_site_label_H
_geom_hbond_atom_site_label_A
_geom_hbond_site_symmetry_A
_geom_hbond_distance_DA
_geom_hbond_distance_DH
_geom_hbond_distance_HA
_geom_hbond_angle_DHA
_geom_hbond_publ_flag
O3 H3 O4 3_746 2.7989(15) 0.905 1.925 161.7 no

loop_
_geom_torsion_atom_site_label_1
_geom_torsion_atom_site_label_2
_geom_torsion_atom_site_label_3
_geom_torsion_atom_site_label_4
_geom_torsion
_geom_torsion_publ_flag
C7 O1 C10 O3 -142.51(10) no
C7 O1 C10 C6 -22.92(14) no
C7 O1 C10 C9 101.14(11) no
C10 O1 C7 C8 -61.18(13) no
C10 O1 C7 C15 -179.14(9) no
C10 O1 C7 C16 62.42(13) no
C5 O2 C11 C9 46.75(16) no
C5 O2 C11 C14 -82.71(14) no
C11 O2 C5 O4 168.50(12) no
C11 O2 C5 C6 -17.78(19) no
O2 C5 C6 C10 6.84(18) no
O2 C5 C6 C12 138.45(12) no
O4 C5 C6 C10 -179.73(12) no
O4 C5 C6 C12 -48.11(18) no
C5 C6 C10 O1 98.15(13) no
C5 C6 C10 O3 -143.76(11) no
C5 C6 C10 C9 -25.59(15) no
C5 C6 C12 C16 -80.59(14) no
C10 C6 C12 C16 54.33(14) no
C12 C6 C10 O1 -35.15(14) no
C12 C6 C10 O3 82.94(12) no
C12 C6 C10 C9 -158.90(10) no
O1 C7 C8 C14 -17.69(16) no
O1 C7 C16 C12 -38.69(14) no
C15 C7 C8 C14 96.30(13) no
C8 C7 C16 C12 85.82(13) no
C16 C7 C8 C14 -140.26(12) no
C15 C7 C16 C12 -151.76(11) no
C7 C8 C14 C11 72.29(16) no
C10 C9 C11 O2 -64.28(14) no
C10 C9 C11 C14 60.14(14) no
C11 C9 C10 O1 -71.74(13) no
C11 C9 C10 O3 172.46(10) no
C11 C9 C10 C6 53.28(13) no
C13 C9 C10 O1 53.23(15) no
C13 C9 C10 O3 -62.57(14) no
C13 C9 C10 C6 178.24(11) no
C13 C9 C11 O2 169.81(11) no
C13 C9 C11 C14 -65.77(16) no
O2 C11 C14 C8 48.55(15) no
C9 C11 C14 C8 -76.64(16) no
C6 C12 C16 C7 -16.12(17) no

loop_
_cod_related_entry_id
_cod_related_entry_code
_cod_related_entry_database
1 30651860 ChemSpider
